data_7053456
loop_
_publ_author_name
'Porzio, William'
'Destri, Silvia'
'Pasini, Mariacecilia'
'Giovanella, Umberto'
'Ragazzi, Massimo'
'Scavia, Guido'
'Kotowski, Dariusz'
'Zotti, Gianni'
'Vercelli, Barbara'

_publ_section_title
;
 Synthesis and characterisation of fluorenone--thiophene-based
 donor--acceptor oligomers: role of moiety sequence upon packing and
 electronic properties
;
_journal_issue 9
_journal_name_full 'New Journal of Chemistry'
_journal_page_first 1961
_journal_paper_doi 10.1039/c0nj00045k
_journal_volume 34
_journal_year 2010
_chemical_formula_sum 'C21 H12 O S2'
_chemical_formula_weight 344.43
_chemical_name_systematic
;
?
;
_space_group_IT_number 14
_symmetry_cell_setting monoclinic
_symmetry_space_group_name_Hall '-P 2ybc'
_symmetry_space_group_name_H-M 'P 1 21/c 1'
_atom_sites_solution_hydrogens geom
_atom_sites_solution_primary direct
_atom_sites_solution_secondary difmap
_audit_creation_method SHELXL
_audit_update_record
;
2009-06-11 # Formatted by publCIF
;
_cell_angle_alpha 90.00
_cell_angle_beta 93.090(10)
_cell_angle_gamma 90.00
_cell_formula_units_Z 4
_cell_length_a 14.862(2)
_cell_length_b 5.888(2)
_cell_length_c 18.100(3)
_cell_measurement_temperature 293(2)
_cell_volume 1581.6(6)
_computing_structure_refinement 'SHELXL-93 (Sheldrick, 1993)'
_diffrn_ambient_temperature 293(2)
_diffrn_radiation_monochromator graphite
_diffrn_radiation_source 'fine-focus sealed tube'
_diffrn_radiation_type MoK\a
_diffrn_radiation_wavelength 0.71073
_diffrn_reflns_av_R_equivalents 0.0438
_diffrn_reflns_av_sigmaI/netI 0.1406
_diffrn_reflns_limit_h_max 18
_diffrn_reflns_limit_h_min -18
_diffrn_reflns_limit_k_max 7
_diffrn_reflns_limit_k_min 0
_diffrn_reflns_limit_l_max 22
_diffrn_reflns_limit_l_min 0
_diffrn_reflns_number 3558
_diffrn_reflns_theta_max 26.97
_diffrn_reflns_theta_min 3.46
_exptl_absorpt_coefficient_mu 0.340
_exptl_crystal_density_diffrn 1.447
_exptl_crystal_density_meas 1.43
_exptl_crystal_density_method flotation
_exptl_crystal_F_000 712
_exptl_crystal_size_max 0.25
_exptl_crystal_size_mid 0.12
_exptl_crystal_size_min 0.07
_refine_diff_density_max 0.270
_refine_diff_density_min -0.308
_refine_diff_density_rms 0.058
_refine_ls_extinction_method none
_refine_ls_goodness_of_fit_all 1.007
_refine_ls_goodness_of_fit_obs 1.185
_refine_ls_matrix_type full
_refine_ls_number_parameters 229
_refine_ls_number_reflns 3442
_refine_ls_number_restraints 0
_refine_ls_restrained_S_all 1.007
_refine_ls_restrained_S_obs 1.185
_refine_ls_R_factor_all 0.2126
_refine_ls_R_factor_obs 0.0564
_refine_ls_shift/esd_mean 0.000
_refine_ls_shift/su_max 0.000
_refine_ls_structure_factor_coef Fsqd
_refine_ls_weighting_details 'w=1/[\s^2^(Fo^2^)+(0.0828P)^2^+0.5400P] where P=(Fo^2^+2Fc^2^)/3'
_refine_ls_weighting_scheme calc
_refine_ls_wR_factor_all 0.1853
_refine_ls_wR_factor_obs 0.1357
_reflns_number_observed 1457
_reflns_number_total 3442
_reflns_observed_criterion >2sigma(I)
_cod_data_source_file c0nj00045k.txt
_cod_data_source_block shelxl
_cod_depositor_comments
;
The following automatic conversions were performed:

'_refine_ls_weighting_scheme' value 'calc
w=1/[\s^2^(Fo^2^)+(0.0828P)^2^+0.5400P] where P=(Fo^2^+2Fc^2^)/3' was
changed to 'calc'. New tag '_refine_ls_weighting_details' was
created. The value of the new tag was set to
'w=1/[\s^2^(Fo^2^)+(0.0828P)^2^+0.5400P] where P=(Fo^2^+2Fc^2^)/3'.

Automatic conversion script
Id: cif_fix_values 3143 2015-03-26 13:38:13Z robertas 
;
_cod_original_cell_volume 1581.5(6)
_cod_original_sg_symbol_H-M P21/c
_cod_database_code 7053456

loop_
_symmetry_equiv_pos_as_xyz
'x, y, z'
'-x, y+1/2, -z+1/2'
'-x, -y, -z'
'x, -y-1/2, z-1/2'

loop_
_atom_site_aniso_label
_atom_site_aniso_U_11
_atom_site_aniso_U_22
_atom_site_aniso_U_33
_atom_site_aniso_U_23
_atom_site_aniso_U_13
_atom_site_aniso_U_12
S1 0.0627(8) 0.0844(11) 0.0937(10) -0.0200(9) 0.0243(7) -0.0272(8)
S23 0.0804(9) 0.0789(10) 0.0853(10) -0.0143(9) 0.0364(8) -0.0188(8)
O 0.053(2) 0.042(2) 0.059(2) -0.016(2) 0.0102(14) -0.0101(14)
C2 0.053(3) 0.095(4) 0.069(3) -0.011(3) 0.021(2) -0.012(3)
C3 0.060(3) 0.072(4) 0.069(3) -0.013(3) 0.015(3) 0.005(3)
C4 0.031(2) 0.052(3) 0.049(2) -0.008(2) 0.012(2) -0.006(2)
C5 0.043(2) 0.053(3) 0.039(2) 0.008(2) 0.000(2) -0.009(2)
C6 0.041(2) 0.042(2) 0.038(2) 0.003(2) -0.001(2) -0.005(2)
C7 0.046(2) 0.042(3) 0.049(2) 0.000(2) 0.005(2) -0.011(2)
C8 0.057(3) 0.032(2) 0.047(2) -0.009(2) -0.004(2) -0.008(2)
C9 0.045(2) 0.032(2) 0.034(2) -0.001(2) -0.003(2) 0.002(2)
C10 0.039(2) 0.037(2) 0.035(2) 0.001(2) 0.001(2) -0.002(2)
C11 0.046(2) 0.036(2) 0.038(2) -0.004(2) -0.002(2) 0.001(2)
C12 0.043(2) 0.036(2) 0.037(2) -0.002(2) -0.001(2) 0.002(2)
C13 0.045(2) 0.035(2) 0.037(2) -0.002(2) -0.003(2) 0.001(2)
C14 0.046(2) 0.034(2) 0.035(2) -0.005(2) -0.001(2) 0.004(2)
C15 0.055(3) 0.037(2) 0.047(2) -0.003(2) -0.001(2) -0.007(2)
C16 0.061(3) 0.042(3) 0.040(2) -0.007(2) 0.007(2) 0.007(2)
C17 0.048(2) 0.041(3) 0.035(2) 0.001(2) 0.000(2) 0.006(2)
C18 0.044(2) 0.043(2) 0.044(2) -0.002(2) 0.002(2) 0.001(2)
C19 0.046(2) 0.053(3) 0.041(2) 0.005(2) -0.001(2) 0.008(2)
C20 0.038(2) 0.067(3) 0.047(2) 0.003(2) 0.012(2) 0.004(2)
C21 0.066(3) 0.094(4) 0.055(3) -0.009(3) 0.020(3) 0.016(3)
C22 0.065(3) 0.086(4) 0.067(3) 0.008(3) 0.028(3) -0.001(3)

loop_
_atom_site_label
_atom_site_type_symbol
_atom_site_fract_x
_atom_site_fract_y
_atom_site_fract_z
_atom_site_U_iso_or_equiv
_atom_site_thermal_displace_type
_atom_site_occupancy
_atom_site_calc_flag
_atom_site_refinement_flags
S1 S 0.84907(9) 0.0774(3) 0.50080(9) 0.0795(5) Uani 1 d .
S23 S 0.12358(10) -0.2097(3) 0.73750(8) 0.0804(5) Uani 1 d .
O O 0.4191(2) -0.3974(5) 0.5704(2) 0.0513(8) Uani 1 d .
C2 C 0.9012(3) -0.1084(10) 0.4466(3) 0.0716(15) Uani 1 d .
H2 H 0.9582(3) -0.0850(10) 0.4292(3) 0.088(17) Uiso 1 calc R
C3 C 0.8513(3) -0.2931(10) 0.4315(3) 0.0666(14) Uani 1 d .
H3 H 0.8696(3) -0.4104(10) 0.4014(3) 0.088(19) Uiso 1 calc R
C4 C 0.7676(2) -0.2933(8) 0.4657(2) 0.0435(10) Uani 1 d .
H4 H 0.7259(2) -0.4111(8) 0.4621(2) 0.074(16) Uiso 1 calc R
C5 C 0.7561(3) -0.0915(8) 0.5057(2) 0.0451(10) Uani 1 d .
C6 C 0.6784(3) -0.0233(7) 0.5477(2) 0.0406(10) Uani 1 d .
C7 C 0.6775(3) 0.1789(7) 0.5873(2) 0.0456(10) Uani 1 d .
H7 H 0.7278(3) 0.2729(7) 0.5874(2) 0.050(12) Uiso 1 calc R
C8 C 0.6047(3) 0.2462(7) 0.6268(2) 0.0454(10) Uani 1 d .
H8 H 0.6060(3) 0.3829(7) 0.6526(2) 0.036(10) Uiso 1 calc R
C9 C 0.5304(2) 0.1069(7) 0.6272(2) 0.0371(9) Uani 1 d .
C10 C 0.5310(2) -0.0984(7) 0.5880(2) 0.0369(9) Uani 1 d .
C11 C 0.6021(2) -0.1636(7) 0.5484(2) 0.0402(10) Uani 1 d .
H11 H 0.6001(2) -0.2995(7) 0.5222(2) 0.037(11) Uiso 1 calc R
C12 C 0.4439(3) -0.2175(7) 0.5973(2) 0.0388(9) Uani 1 d .
C13 C 0.3929(3) -0.0726(7) 0.6481(2) 0.0392(9) Uani 1 d .
C14 C 0.4441(3) 0.1216(7) 0.6645(2) 0.0385(9) Uani 1 d .
C15 C 0.4100(3) 0.2840(7) 0.7114(2) 0.0462(10) Uani 1 d .
H15 H 0.4420(3) 0.4165(7) 0.7223(2) 0.048(12) Uiso 1 calc R
C16 C 0.3286(3) 0.2459(7) 0.7411(2) 0.0476(11) Uani 1 d .
H16 H 0.3063(3) 0.3546(7) 0.7725(2) 0.073(15) Uiso 1 calc R
C17 C 0.2778(3) 0.0505(7) 0.7261(2) 0.0412(10) Uani 1 d .
C18 C 0.3111(3) -0.1111(8) 0.6777(2) 0.0435(10) Uani 1 d .
H18 H 0.2784(3) -0.2420(8) 0.6659(2) 0.048(12) Uiso 1 calc R
C19 C 0.1929(3) 0.0115(8) 0.7629(2) 0.0465(10) Uani 1 d .
C20 C 0.1590(3) 0.1352(9) 0.8239(2) 0.0506(12) Uani 1 d .
H20 H 0.1856(3) 0.2620(9) 0.8466(2) 0.063(15) Uiso 1 calc R
C21 C 0.0778(3) 0.0303(10) 0.8436(3) 0.071(2) Uani 1 d .
H21 H 0.0452(3) 0.0837(10) 0.8825(3) 0.087(17) Uiso 1 calc R
C22 C 0.0507(4) -0.1496(10) 0.8033(3) 0.072(2) Uani 1 d .
H22 H -0.0017(4) -0.2313(10) 0.8105(3) 0.116(22) Uiso 1 calc R

loop_
_atom_type_symbol
_atom_type_description
_atom_type_scat_dispersion_real
_atom_type_scat_dispersion_imag
_atom_type_scat_source
S S 0.1246 0.1234 'International Tables Vol C Tables 4.2.6.8 and 6.1.1.4'
O O 0.0106 0.0060 'International Tables Vol C Tables 4.2.6.8 and 6.1.1.4'
C C 0.0033 0.0016 'International Tables Vol C Tables 4.2.6.8 and 6.1.1.4'
H H 0.0000 0.0000 'International Tables Vol C Tables 4.2.6.8 and 6.1.1.4'

loop_
_geom_angle_atom_site_label_1
_geom_angle_atom_site_label_2
_geom_angle_atom_site_label_3
_geom_angle
C2 S1 C5 92.9(2)
C22 S23 C19 92.9(3)
C3 C2 S1 112.3(4)
C2 C3 C4 113.7(5)
C5 C4 C3 111.0(4)
C4 C5 C6 128.1(4)
C4 C5 S1 110.1(3)
C6 C5 S1 121.8(3)
C7 C6 C11 117.9(4)
C7 C6 C5 122.0(4)
C11 C6 C5 120.0(4)
C8 C7 C6 122.7(4)
C9 C8 C7 118.7(4)
C8 C9 C10 119.0(3)
C8 C9 C14 132.9(4)
C10 C9 C14 108.1(3)
C11 C10 C9 122.4(4)
C11 C10 C12 129.0(4)
C9 C10 C12 108.7(3)
C10 C11 C6 119.2(4)
O C12 C10 127.7(4)
O C12 C13 126.4(4)
C10 C12 C13 105.9(3)
C18 C13 C14 122.4(4)
C18 C13 C12 129.5(4)
C14 C13 C12 108.1(3)
C15 C14 C13 118.6(4)
C15 C14 C9 132.1(4)
C13 C14 C9 109.3(3)
C16 C15 C14 119.1(4)
C15 C16 C17 122.6(4)
C16 C17 C18 118.5(4)
C16 C17 C19 120.4(4)
C18 C17 C19 121.0(4)
C13 C18 C17 118.8(4)
C20 C19 C17 127.8(4)
C20 C19 S23 111.2(3)
C17 C19 S23 121.0(3)
C21 C20 C19 108.1(4)
C22 C21 C20 116.3(4)
C21 C22 S23 111.4(4)

loop_
_geom_bond_atom_site_label_1
_geom_bond_atom_site_label_2
_geom_bond_distance
S1 C2 1.686(5)
S1 C5 1.709(4)
S23 C22 1.690(5)
S23 C19 1.709(5)
O C12 1.214(5)
C2 C3 1.337(7)
C3 C4 1.419(6)
C4 C5 1.407(6)
C5 C6 1.471(5)
C6 C7 1.390(6)
C6 C11 1.404(5)
C7 C8 1.387(5)
C8 C9 1.375(5)
C9 C10 1.401(5)
C9 C14 1.483(5)
C10 C11 1.364(5)
C10 C12 1.491(5)
C12 C13 1.491(5)
C13 C18 1.375(5)
C13 C14 1.397(5)
C14 C15 1.392(5)
C15 C16 1.368(6)
C16 C17 1.394(6)
C17 C18 1.400(5)
C17 C19 1.477(5)
C19 C20 1.437(6)
C20 C21 1.418(6)
C21 C22 1.336(7)
